data_7720316
loop_
_publ_author_name
'Menia, D.'
'Neururer, F. R.'
'Wurst, K.'
'Lippmann, P.'
'Esarev, I. V.'
'Seidl, M.'
'Ott, I.'
'Podewitz, M.'
'Hohloch, S.'
'Bildstein, B.'

_publ_section_title
;
 Cobalt-based metallo-mesoionic carbene gold complexes with
 antiproliferative effects.
;
_journal_issue 8
_journal_name_full 'Dalton transactions (Cambridge, England : 2003)'
_journal_page_first 3259
_journal_page_last 3265
_journal_paper_doi 10.1039/d5dt02549d
_journal_volume 55
_journal_year 2026
_chemical_formula_moiety 'C36 H44 Au2 Co N4, F6 P'
_chemical_formula_sum 'C36 H44 Au2 Co F6 N4 P'
_chemical_formula_weight 1130.58
_space_group_crystal_system orthorhombic
_space_group_IT_number 19
_space_group_name_Hall 'P 2ac 2ab'
_space_group_name_H-M_alt 'P 21 21 21'
_atom_sites_solution_hydrogens geom
_audit_creation_date 2023-05-17
_audit_creation_method
;
Olex2 1.5
(compiled 2022.04.07 svn.rca3783a0 for OlexSys, GUI svn.r6498)
;
_audit_update_record
;
2023-12-17 deposited with the CCDC.	2025-12-02 downloaded from the CCDC.
;
_cell_angle_alpha 90
_cell_angle_beta 90
_cell_angle_gamma 90
_cell_formula_units_Z 4
_cell_length_a 10.5205(4)
_cell_length_b 16.7597(6)
_cell_length_c 21.5735(9)
_cell_measurement_reflns_used 9758
_cell_measurement_temperature 173.00
_cell_measurement_theta_max 27.885
_cell_measurement_theta_min 2.245
_cell_volume 3803.8(3)
_computing_cell_refinement 'SAINT V8.40A (Bruker, 2019)'
_computing_data_collection 'Bruker Apex 4 v2021.4-0'
_computing_data_reduction 'SAINT V8.40A (Bruker, 2019)'
_computing_molecular_graphics 'Olex2 1.5 (Dolomanov et al., 2009)'
_computing_publication_material 'Olex2 1.5 (Dolomanov et al., 2009)'
_computing_structure_refinement 'XL  (Sheldrick, 2008)'
_computing_structure_solution SHELXTL-2018/2
_diffrn_ambient_temperature 173.00
_diffrn_detector_area_resol_mean 7.41
_diffrn_measured_fraction_theta_full 0.998
_diffrn_measured_fraction_theta_max 0.999
_diffrn_measurement_device_type 'Bruker D8 QUEST PHOTON III C14'
_diffrn_measurement_method '\f and \w shutterless scans'
_diffrn_radiation_monochromator 'multi layered optics'
_diffrn_radiation_type MoK\a
_diffrn_radiation_wavelength 0.71073
_diffrn_reflns_av_R_equivalents 0.0379
_diffrn_reflns_av_unetI/netI 0.0216
_diffrn_reflns_Laue_measured_fraction_full 0.998
_diffrn_reflns_Laue_measured_fraction_max 0.999
_diffrn_reflns_limit_h_max 12
_diffrn_reflns_limit_h_min -13
_diffrn_reflns_limit_k_max 21
_diffrn_reflns_limit_k_min -21
_diffrn_reflns_limit_l_max 28
_diffrn_reflns_limit_l_min -28
_diffrn_reflns_number 70909
_diffrn_reflns_point_group_measured_fraction_full 0.998
_diffrn_reflns_point_group_measured_fraction_max 0.999
_diffrn_reflns_theta_full 25.242
_diffrn_reflns_theta_max 27.498
_diffrn_reflns_theta_min 2.286
_diffrn_source 'Incoatec Microfocus'
_diffrn_source_current 1.0
_diffrn_source_power 0.05
_diffrn_source_voltage 50.0
_exptl_absorpt_coefficient_mu 8.228
_exptl_absorpt_correction_T_max 0.5260
_exptl_absorpt_correction_T_min 0.3427
_exptl_absorpt_correction_type multi-scan
_exptl_absorpt_process_details
;
SADABS-2016/2 (Bruker,2016/2) was used for absorption correction.
wR2(int) was 0.0830 before and 0.0503 after correction.
The Ratio of minimum to maximum transmission is 0.6515.
The \l/2 correction factor is Not present.
;
_exptl_crystal_colour yellow
_exptl_crystal_colour_primary yellow
_exptl_crystal_density_diffrn 1.974
_exptl_crystal_description prism
_exptl_crystal_F_000 2168
_exptl_crystal_size_max 0.18
_exptl_crystal_size_mid 0.11
_exptl_crystal_size_min 0.07
_refine_diff_density_max 1.009
_refine_diff_density_min -0.495
_refine_diff_density_rms 0.099
_refine_ls_abs_structure_details
;
 Flack x determined using 3616 quotients [(I+)-(I-)]/[(I+)+(I-)]
 (Parsons, Flack and Wagner, Acta Cryst. B69 (2013) 249-259).
;
_refine_ls_abs_structure_Flack -0.006(2)
_refine_ls_extinction_method none
_refine_ls_goodness_of_fit_ref 1.112
_refine_ls_hydrogen_treatment constr
_refine_ls_matrix_type full
_refine_ls_number_parameters 459
_refine_ls_number_reflns 8720
_refine_ls_number_restraints 0
_refine_ls_restrained_S_all 1.112
_refine_ls_R_factor_all 0.0247
_refine_ls_R_factor_gt 0.0231
_refine_ls_shift/su_max 0.001
_refine_ls_shift/su_mean 0.000
_refine_ls_structure_factor_coef Fsqd
_refine_ls_weighting_details 'w=1/[\s^2^(Fo^2^)+(0.0268P)^2^+3.8415P] where P=(Fo^2^+2Fc^2^)/3'
_refine_ls_weighting_scheme calc
_refine_ls_wR_factor_gt 0.0544
_refine_ls_wR_factor_ref 0.0551
_reflns_Friedel_coverage 0.798
_reflns_Friedel_fraction_full 0.999
_reflns_Friedel_fraction_max 0.999
_reflns_number_gt 8393
_reflns_number_total 8720
_reflns_threshold_expression 'I > 2\s(I)'
_cod_data_source_file d5dt02549d2.cif
_cod_data_source_block bi324
_cod_database_code 7720316
_shelx_shelxl_version_number 2018/3
_shelx_space_group_comment
;
The symmetry employed for this shelxl refinement is uniquely defined
by the following loop, which should always be used as a source of
symmetry information in preference to the above space-group names.
They are only intended as comments.
;
_shelx_estimated_absorpt_t_max 0.597
_shelx_estimated_absorpt_t_min 0.319
_olex2_refinement_description
;
1. Fixed Uiso
 At 1.2 times of:
  All C(H) groups
 At 1.5 times of:
  All C(H,H,H) groups
2.a Ternary CH refined with riding coordinates:
 C18(H18), C21(H21), C31(H31), C34(H34)
2.b Aromatic/amide H refined with riding coordinates:
 C1(H1), C2(H2), C3(H3), C4(H4), C6(H6), C7(H7), C8(H8), C9(H9), C14(H14),
 C15(H15), C16(H16), C17(H17), C27(H27), C28(H28), C29(H29), C30(H30)
2.c Idealised Me refined as rotating group:
 C19(H19A,H19B,H19C), C20(H20A,H20B,H20C), C22(H22A,H22B,H22C), C23(H23A,H23B,
 H23C), C32(H32A,H32B,H32C), C33(H33A,H33B,H33C), C35(H35A,H35B,H35C), C36(H36A,
 H36B,H36C)
;
_olex2_submission_special_instructions 'No special instructions were received'

loop_
_space_group_symop_operation_xyz
'x, y, z'
'-x+1/2, -y, z+1/2'
'-x, y+1/2, -z+1/2'
'x+1/2, -y+1/2, -z'

loop_
_atom_site_label
_atom_site_type_symbol
_atom_site_fract_x
_atom_site_fract_y
_atom_site_fract_z
_atom_site_U_iso_or_equiv
_atom_site_adp_type
_atom_site_occupancy
_atom_site_site_symmetry_order
_atom_site_calc_flag
_atom_site_refinement_flags_posn
_atom_site_refinement_flags_adp
_atom_site_refinement_flags_occupancy
_atom_site_disorder_assembly
_atom_site_disorder_group
Au1 Au 0.35902(2) 0.74029(2) 0.47658(2) 0.03193(6) Uani 1 1 d . . . . .
Au2 Au 0.50408(2) 0.33329(2) 0.40048(2) 0.03320(6) Uani 1 1 d . . . . .
Co1 Co 0.41467(7) 0.52643(5) 0.45934(3) 0.02313(16) Uani 1 1 d . . . . .
N1 N 0.4082(5) 0.8876(3) 0.5554(2) 0.0287(11) Uani 1 1 d . . . . .
N2 N 0.4125(5) 0.9161(3) 0.4572(2) 0.0298(11) Uani 1 1 d . . . . .
N3 N 0.5530(5) 0.1841(3) 0.3234(3) 0.0311(11) Uani 1 1 d . . . . .
N4 N 0.3514(5) 0.2051(3) 0.3348(2) 0.0327(11) Uani 1 1 d . . . . .
C2 C 0.3224(7) 0.5903(4) 0.3937(3) 0.0384(15) Uani 1 1 d . . . . .
H1 H 0.360856 0.614503 0.358516 0.046 Uiso 1 1 calc R U . . .
C3 C 0.2743(6) 0.5119(4) 0.3952(4) 0.0415(16) Uani 1 1 d . . . . .
H2 H 0.273113 0.475073 0.361778 0.050 Uiso 1 1 calc R U . . .
C4 C 0.2283(6) 0.4985(4) 0.4553(4) 0.0458(18) Uani 1 1 d . . . . .
H3 H 0.191171 0.450438 0.470132 0.055 Uiso 1 1 calc R U . . .
C5 C 0.2469(6) 0.5689(4) 0.4900(4) 0.0407(16) Uani 1 1 d . . . . .
H4 H 0.223658 0.575409 0.532230 0.049 Uiso 1 1 calc R U . . .
C1 C 0.3051(6) 0.6289(4) 0.4531(3) 0.0349(14) Uani 1 1 d . . . . .
C6 C 0.5966(6) 0.5038(4) 0.4338(3) 0.0308(13) Uani 1 1 d . . . . .
H6 H 0.632743 0.513056 0.394125 0.037 Uiso 1 1 calc R U . . .
C7 C 0.5931(6) 0.5607(4) 0.4828(3) 0.0368(14) Uani 1 1 d . . . . .
H7 H 0.626901 0.613257 0.481739 0.044 Uiso 1 1 calc R U . . .
C8 C 0.5300(6) 0.5246(4) 0.5333(3) 0.0398(15) Uani 1 1 d . . . . .
H8 H 0.511774 0.548791 0.572110 0.048 Uiso 1 1 calc R U . . .
C9 C 0.4989(8) 0.4454(4) 0.5153(3) 0.0395(14) Uani 1 1 d . . . . .
H9 H 0.457721 0.407522 0.541146 0.047 Uiso 1 1 calc R U . . .
C10 C 0.5381(6) 0.4308(4) 0.4529(3) 0.0345(14) Uani 1 1 d . . . . .
C11 C 0.4009(6) 0.8552(3) 0.4979(3) 0.0287(12) Uani 1 1 d . . . . .
C12 C 0.4213(5) 0.9705(4) 0.5509(3) 0.0268(12) Uani 1 1 d . . . . .
C13 C 0.4236(6) 0.9881(4) 0.4879(3) 0.0274(12) Uani 1 1 d . . . . .
C14 C 0.4350(6) 1.0661(4) 0.4672(3) 0.0343(14) Uani 1 1 d . . . . .
H14 H 0.438628 1.078242 0.424207 0.041 Uiso 1 1 calc R U . . .
C15 C 0.4410(7) 1.1256(4) 0.5116(3) 0.0385(15) Uani 1 1 d . . . . .
H15 H 0.447580 1.179672 0.498859 0.046 Uiso 1 1 calc R U . . .
C16 C 0.4375(6) 1.1073(4) 0.5750(3) 0.0383(15) Uani 1 1 d . . . . .
H16 H 0.441964 1.149494 0.604350 0.046 Uiso 1 1 calc R U . . .
C17 C 0.4279(6) 1.0305(4) 0.5957(3) 0.0341(13) Uani 1 1 d . . . . .
H17 H 0.425847 1.018370 0.638737 0.041 Uiso 1 1 calc R U . . .
C18 C 0.4027(7) 0.8435(4) 0.6157(3) 0.0383(15) Uani 1 1 d . . . . .
H18 H 0.414228 0.883586 0.649627 0.046 Uiso 1 1 calc R U . . .
C19 C 0.5117(8) 0.7845(5) 0.6202(4) 0.054(2) Uani 1 1 d . . . . .
H19A H 0.516193 0.763204 0.662459 0.080 Uiso 1 1 calc R U . . .
H19B H 0.591637 0.811511 0.610106 0.080 Uiso 1 1 calc R U . . .
H19C H 0.497532 0.740655 0.590953 0.080 Uiso 1 1 calc R U . . .
C20 C 0.2735(7) 0.8049(4) 0.6249(3) 0.0387(15) Uani 1 1 d . . . . .
H20A H 0.255100 0.769633 0.589805 0.058 Uiso 1 1 calc R U . . .
H20B H 0.208110 0.846371 0.627537 0.058 Uiso 1 1 calc R U . . .
H20C H 0.274000 0.773689 0.663343 0.058 Uiso 1 1 calc R U . . .
C21 C 0.4089(6) 0.9091(4) 0.3886(3) 0.0330(13) Uani 1 1 d . . . . .
H21 H 0.423832 0.963746 0.371511 0.040 Uiso 1 1 calc R U . . .
C22 C 0.5155(8) 0.8563(5) 0.3644(3) 0.0463(17) Uani 1 1 d . . . . .
H22A H 0.501190 0.801185 0.377954 0.069 Uiso 1 1 calc R U . . .
H22B H 0.597014 0.875257 0.380755 0.069 Uiso 1 1 calc R U . . .
H22C H 0.516944 0.858392 0.319058 0.069 Uiso 1 1 calc R U . . .
C23 C 0.2766(7) 0.8827(4) 0.3665(3) 0.0397(15) Uani 1 1 d . . . . .
H23A H 0.275294 0.880640 0.321112 0.060 Uiso 1 1 calc R U . . .
H23B H 0.212763 0.920892 0.381071 0.060 Uiso 1 1 calc R U . . .
H23C H 0.257454 0.829661 0.383230 0.060 Uiso 1 1 calc R U . . .
C24 C 0.4675(6) 0.2341(4) 0.3485(3) 0.0334(13) Uani 1 1 d . . . . .
C25 C 0.4908(7) 0.1224(3) 0.2924(3) 0.0291(11) Uani 1 1 d . . . . .
C26 C 0.3619(6) 0.1349(3) 0.3000(3) 0.0293(12) Uani 1 1 d . . . . .
C27 C 0.2722(7) 0.0822(4) 0.2750(3) 0.0368(14) Uani 1 1 d . . . . .
H27 H 0.183475 0.090128 0.280253 0.044 Uiso 1 1 calc R U . . .
C28 C 0.3204(7) 0.0178(4) 0.2422(3) 0.0394(15) Uani 1 1 d . . . . .
H28 H 0.262631 -0.019374 0.224511 0.047 Uiso 1 1 calc R U . . .
C29 C 0.4490(7) 0.0056(4) 0.2344(3) 0.0368(15) Uani 1 1 d . . . . .
H29 H 0.476824 -0.039162 0.211142 0.044 Uiso 1 1 calc R U . . .
C30 C 0.5388(7) 0.0566(4) 0.2595(3) 0.0356(14) Uani 1 1 d . . . . .
H30 H 0.627423 0.047702 0.254706 0.043 Uiso 1 1 calc R U . . .
C31 C 0.6941(6) 0.1938(4) 0.3250(4) 0.0366(15) Uani 1 1 d . . . . .
H31 H 0.731069 0.146827 0.302911 0.044 Uiso 1 1 calc R U . . .
C32 C 0.7341(8) 0.2673(5) 0.2893(4) 0.058(2) Uani 1 1 d . . . . .
H32A H 0.700849 0.314993 0.309910 0.087 Uiso 1 1 calc R U . . .
H32B H 0.700201 0.264364 0.247016 0.087 Uiso 1 1 calc R U . . .
H32C H 0.827063 0.270000 0.287713 0.087 Uiso 1 1 calc R U . . .
C33 C 0.7419(7) 0.1907(5) 0.3898(4) 0.053(2) Uani 1 1 d . . . . .
H33A H 0.834581 0.184943 0.389441 0.080 Uiso 1 1 calc R U . . .
H33B H 0.703804 0.145047 0.411234 0.080 Uiso 1 1 calc R U . . .
H33C H 0.718805 0.240069 0.411375 0.080 Uiso 1 1 calc R U . . .
C34 C 0.2304(6) 0.2437(4) 0.3544(3) 0.0362(14) Uani 1 1 d . . . . .
H34 H 0.253250 0.296112 0.373550 0.043 Uiso 1 1 calc R U . . .
C35 C 0.1461(8) 0.2613(5) 0.2993(4) 0.0541(19) Uani 1 1 d . . . . .
H35A H 0.112195 0.211247 0.282684 0.081 Uiso 1 1 calc R U . . .
H35B H 0.195805 0.288484 0.267195 0.081 Uiso 1 1 calc R U . . .
H35C H 0.075614 0.295720 0.312315 0.081 Uiso 1 1 calc R U . . .
C36 C 0.1641(7) 0.1951(5) 0.4038(4) 0.0492(18) Uani 1 1 d . . . . .
H36A H 0.090120 0.224531 0.419190 0.074 Uiso 1 1 calc R U . . .
H36B H 0.223060 0.185039 0.438130 0.074 Uiso 1 1 calc R U . . .
H36C H 0.136317 0.144110 0.386146 0.074 Uiso 1 1 calc R U . . .
P1 P 0.0953(2) 0.47633(12) 0.21202(8) 0.0431(4) Uani 1 1 d . . . . .
F1 F 0.2066(6) 0.4383(4) 0.2522(3) 0.0741(16) Uani 1 1 d . . . . .
F2 F -0.0141(6) 0.5163(4) 0.1719(2) 0.0719(15) Uani 1 1 d . . . . .
F3 F 0.1119(8) 0.5565(4) 0.2510(3) 0.089(2) Uani 1 1 d . . . . .
F4 F 0.0820(5) 0.3968(3) 0.1730(2) 0.0572(12) Uani 1 1 d . . . . .
F5 F 0.1971(5) 0.5081(3) 0.1631(2) 0.0609(13) Uani 1 1 d . . . . .
F6 F -0.0061(7) 0.4438(4) 0.2600(2) 0.0838(18) Uani 1 1 d . . . . .

loop_
_atom_site_aniso_label
_atom_site_aniso_U_11
_atom_site_aniso_U_22
_atom_site_aniso_U_33
_atom_site_aniso_U_23
_atom_site_aniso_U_13
_atom_site_aniso_U_12
Au1 0.04038(13) 0.02343(10) 0.03198(11) -0.00151(9) -0.00153(10) 0.00248(9)
Au2 0.03163(11) 0.02358(11) 0.04440(13) -0.00059(9) -0.00112(11) 0.00239(10)
Co1 0.0216(3) 0.0242(4) 0.0235(4) -0.0020(3) -0.0008(3) -0.0019(3)
N1 0.033(3) 0.030(3) 0.024(2) 0.002(2) -0.004(2) -0.002(2)
N2 0.034(3) 0.031(3) 0.024(2) -0.003(2) -0.001(2) 0.000(2)
N3 0.029(2) 0.027(3) 0.038(3) 0.005(2) 0.002(2) 0.002(2)
N4 0.032(3) 0.028(2) 0.039(3) 0.001(2) 0.006(2) 0.001(2)
C2 0.044(4) 0.034(3) 0.037(3) -0.003(3) -0.015(3) 0.012(3)
C3 0.033(3) 0.044(4) 0.048(4) -0.016(3) -0.021(3) 0.010(3)
C4 0.026(3) 0.031(3) 0.080(6) -0.007(3) -0.005(3) -0.004(3)
C5 0.025(3) 0.040(4) 0.057(5) -0.007(3) 0.004(3) 0.005(3)
C1 0.038(3) 0.023(3) 0.044(4) -0.006(3) -0.006(3) 0.005(2)
C6 0.023(3) 0.037(3) 0.032(3) -0.009(3) 0.005(2) -0.002(2)
C7 0.031(3) 0.039(3) 0.040(3) -0.008(3) -0.006(3) -0.013(3)
C8 0.036(4) 0.054(4) 0.029(3) -0.002(3) -0.010(3) 0.002(3)
C9 0.040(3) 0.044(3) 0.034(3) 0.012(3) -0.007(3) 0.006(3)
C10 0.030(3) 0.029(3) 0.045(4) 0.004(3) -0.007(3) 0.004(2)
C11 0.034(3) 0.026(3) 0.026(3) -0.001(2) -0.005(2) -0.001(2)
C12 0.022(3) 0.029(3) 0.030(3) 0.001(2) 0.000(2) -0.001(2)
C13 0.026(3) 0.031(3) 0.024(3) -0.003(2) -0.001(2) 0.002(2)
C14 0.038(3) 0.028(3) 0.037(3) 0.003(3) -0.006(3) 0.003(3)
C15 0.042(4) 0.025(3) 0.049(4) 0.002(3) -0.009(3) -0.001(3)
C16 0.036(3) 0.031(3) 0.048(4) -0.014(3) -0.002(3) 0.002(3)
C17 0.028(3) 0.045(4) 0.029(3) -0.007(3) 0.001(3) 0.001(3)
C18 0.050(4) 0.041(4) 0.023(3) 0.008(3) -0.001(3) -0.007(3)
C19 0.044(4) 0.064(5) 0.053(4) 0.029(4) -0.005(4) 0.004(4)
C20 0.041(4) 0.041(4) 0.034(3) 0.008(3) 0.006(3) -0.001(3)
C21 0.041(3) 0.035(3) 0.023(3) 0.001(2) -0.002(2) 0.002(3)
C22 0.048(4) 0.060(5) 0.031(3) -0.006(3) 0.007(3) 0.012(4)
C23 0.042(4) 0.049(4) 0.028(3) 0.003(3) -0.006(3) 0.003(3)
C24 0.035(3) 0.025(3) 0.040(3) 0.004(3) 0.004(2) 0.004(2)
C25 0.033(3) 0.028(3) 0.027(3) 0.005(2) 0.002(3) 0.001(3)
C26 0.032(3) 0.028(3) 0.028(3) 0.003(2) 0.004(3) 0.004(3)
C27 0.037(3) 0.037(3) 0.036(3) 0.005(3) -0.002(3) 0.000(3)
C28 0.053(4) 0.032(3) 0.033(3) 0.003(3) -0.013(3) -0.004(3)
C29 0.053(4) 0.030(3) 0.028(3) -0.003(3) 0.000(3) 0.003(3)
C30 0.040(4) 0.036(3) 0.031(3) 0.004(3) 0.004(3) 0.006(3)
C31 0.026(3) 0.030(3) 0.053(4) 0.001(3) 0.003(3) 0.003(2)
C32 0.040(4) 0.061(5) 0.072(5) 0.012(4) 0.011(4) -0.013(4)
C33 0.036(4) 0.055(5) 0.068(5) 0.010(4) -0.014(4) 0.008(3)
C34 0.029(3) 0.034(3) 0.046(4) -0.002(3) 0.005(3) 0.005(3)
C35 0.053(4) 0.056(5) 0.053(4) 0.009(4) 0.000(4) 0.023(4)
C36 0.042(4) 0.063(5) 0.042(4) 0.009(3) 0.011(3) 0.013(3)
P1 0.0506(11) 0.0480(11) 0.0306(8) -0.0016(8) -0.0042(8) -0.0072(8)
F1 0.075(4) 0.084(4) 0.063(3) 0.023(3) -0.036(3) -0.019(3)
F2 0.067(3) 0.093(4) 0.056(3) -0.004(3) -0.004(3) 0.035(3)
F3 0.146(7) 0.065(3) 0.055(3) -0.024(3) 0.003(4) -0.005(4)
F4 0.069(3) 0.049(3) 0.054(3) -0.008(2) -0.008(2) -0.012(2)
F5 0.069(3) 0.055(3) 0.058(3) 0.007(2) 0.008(2) -0.012(2)
F6 0.079(4) 0.127(5) 0.046(3) 0.003(3) 0.016(3) -0.031(4)

loop_
_atom_type_symbol
_atom_type_description
_atom_type_scat_dispersion_real
_atom_type_scat_dispersion_imag
_atom_type_scat_source
C C 0.0033 0.0016 'International Tables Vol C Tables 4.2.6.8 and 6.1.1.4'
H H 0.0000 0.0000 'International Tables Vol C Tables 4.2.6.8 and 6.1.1.4'
Au Au -2.0133 8.8022 'International Tables Vol C Tables 4.2.6.8 and 6.1.1.4'
Co Co 0.3494 0.9721 'International Tables Vol C Tables 4.2.6.8 and 6.1.1.4'
F F 0.0171 0.0103 'International Tables Vol C Tables 4.2.6.8 and 6.1.1.4'
N N 0.0061 0.0033 'International Tables Vol C Tables 4.2.6.8 and 6.1.1.4'
P P 0.1023 0.0942 'International Tables Vol C Tables 4.2.6.8 and 6.1.1.4'

loop_
_geom_angle_atom_site_label_1
_geom_angle_atom_site_label_2
_geom_angle_atom_site_label_3
_geom_angle
_geom_angle_site_symmetry_1
_geom_angle_site_symmetry_3
_geom_angle_publ_flag
C1 Au1 C11 175.9(3) . . ?
C10 Au2 C24 179.1(3) . . ?
C2 Co1 C3 40.6(3) . . ?
C2 Co1 C1 41.4(3) . . ?
C2 Co1 C6 111.2(3) . . ?
C2 Co1 C7 118.0(3) . . ?
C2 Co1 C10 131.6(3) . . ?
C3 Co1 C1 69.6(3) . . ?
C3 Co1 C10 108.5(3) . . ?
C4 Co1 C2 68.1(3) . . ?
C4 Co1 C3 40.5(3) . . ?
C4 Co1 C1 69.5(3) . . ?
C4 Co1 C6 149.6(3) . . ?
C4 Co1 C7 167.5(3) . . ?
C4 Co1 C9 107.2(3) . . ?
C4 Co1 C10 115.3(3) . . ?
C5 Co1 C2 67.8(3) . . ?
C5 Co1 C3 68.3(3) . . ?
C5 Co1 C4 41.0(3) . . ?
C5 Co1 C1 40.6(3) . . ?
C5 Co1 C6 169.2(3) . . ?
C5 Co1 C7 129.0(3) . . ?
C5 Co1 C9 115.2(3) . . ?
C5 Co1 C10 147.8(3) . . ?
C6 Co1 C3 118.5(3) . . ?
C6 Co1 C1 131.5(3) . . ?
C6 Co1 C10 40.9(3) . . ?
C7 Co1 C3 151.0(3) . . ?
C7 Co1 C1 107.2(3) . . ?
C7 Co1 C6 41.1(3) . . ?
C7 Co1 C10 69.8(3) . . ?
C8 Co1 C2 148.8(3) . . ?
C8 Co1 C3 167.7(3) . . ?
C8 Co1 C4 128.2(3) . . ?
C8 Co1 C5 105.9(3) . . ?
C8 Co1 C1 113.6(3) . . ?
C8 Co1 C6 69.0(3) . . ?
C8 Co1 C7 41.0(3) . . ?
C8 Co1 C9 41.3(3) . . ?
C8 Co1 C10 70.2(3) . . ?
C9 Co1 C2 169.6(3) . . ?
C9 Co1 C3 130.0(3) . . ?
C9 Co1 C1 147.0(3) . . ?
C9 Co1 C6 67.8(3) . . ?
C9 Co1 C7 68.6(3) . . ?
C9 Co1 C10 40.9(3) . . ?
C10 Co1 C1 170.8(3) . . ?
C11 N1 C12 109.8(5) . . ?
C11 N1 C18 126.5(5) . . ?
C12 N1 C18 123.6(5) . . ?
C11 N2 C13 110.8(5) . . ?
C11 N2 C21 125.8(5) . . ?
C13 N2 C21 123.3(5) . . ?
C24 N3 C25 110.0(5) . . ?
C24 N3 C31 126.0(6) . . ?
C25 N3 C31 123.9(5) . . ?
C24 N4 C26 110.5(5) . . ?
C24 N4 C34 123.7(5) . . ?
C26 N4 C34 125.8(6) . . ?
Co1 C2 H1 125.5 . . ?
C3 C2 Co1 70.3(4) . . ?
C3 C2 H1 124.8 . . ?
C3 C2 C1 110.5(7) . . ?
C1 C2 Co1 71.1(4) . . ?
C1 C2 H1 124.8 . . ?
Co1 C3 H2 127.0 . . ?
C2 C3 Co1 69.2(4) . . ?
C2 C3 H2 126.4 . . ?
C4 C3 Co1 69.0(4) . . ?
C4 C3 C2 107.2(6) . . ?
C4 C3 H2 126.4 . . ?
Co1 C4 H3 125.6 . . ?
C3 C4 Co1 70.6(4) . . ?
C3 C4 H3 126.1 . . ?
C3 C4 C5 107.9(7) . . ?
C5 C4 Co1 69.4(4) . . ?
C5 C4 H3 126.1 . . ?
Co1 C5 H4 125.5 . . ?
C4 C5 Co1 69.6(4) . . ?
C4 C5 H4 124.6 . . ?
C4 C5 C1 110.8(7) . . ?
C1 C5 Co1 71.9(4) . . ?
C1 C5 H4 124.6 . . ?
Au1 C1 Co1 126.5(3) . . ?
C2 C1 Au1 126.9(5) . . ?
C2 C1 Co1 67.5(3) . . ?
C5 C1 Au1 129.5(5) . . ?
C5 C1 Co1 67.5(3) . . ?
C5 C1 C2 103.5(6) . . ?
Co1 C6 H6 126.3 . . ?
C7 C6 Co1 69.4(3) . . ?
C7 C6 H6 124.8 . . ?
C7 C6 C10 110.4(6) . . ?
C10 C6 Co1 71.1(3) . . ?
C10 C6 H6 124.8 . . ?
Co1 C7 H7 127.1 . . ?
C6 C7 Co1 69.4(3) . . ?
C6 C7 H7 126.3 . . ?
C8 C7 Co1 68.7(4) . . ?
C8 C7 C6 107.3(6) . . ?
C8 C7 H7 126.3 . . ?
Co1 C8 H8 124.9 . . ?
C7 C8 Co1 70.4(4) . . ?
C7 C8 H8 126.3 . . ?
C7 C8 C9 107.3(6) . . ?
C9 C8 Co1 69.9(4) . . ?
C9 C8 H8 126.3 . . ?
Co1 C9 H9 126.9 . . ?
C8 C9 Co1 68.7(4) . . ?
C8 C9 H9 124.7 . . ?
C8 C9 C10 110.6(6) . . ?
C10 C9 Co1 71.3(3) . . ?
C10 C9 H9 124.7 . . ?
Au2 C10 Co1 123.6(3) . . ?
C6 C10 Au2 127.5(5) . . ?
C6 C10 Co1 68.0(3) . . ?
C9 C10 Au2 128.0(5) . . ?
C9 C10 Co1 67.8(4) . . ?
C9 C10 C6 104.3(6) . . ?
N1 C11 Au1 126.9(4) . . ?
N2 C11 Au1 126.1(4) . . ?
N2 C11 N1 106.7(5) . . ?
C13 C12 N1 106.3(5) . . ?
C13 C12 C17 121.5(6) . . ?
C17 C12 N1 132.1(6) . . ?
N2 C13 C12 106.4(5) . . ?
N2 C13 C14 132.5(6) . . ?
C14 C13 C12 121.1(6) . . ?
C13 C14 H14 121.3 . . ?
C15 C14 C13 117.4(6) . . ?
C15 C14 H14 121.3 . . ?
C14 C15 H15 119.4 . . ?
C14 C15 C16 121.1(6) . . ?
C16 C15 H15 119.4 . . ?
C15 C16 H16 119.1 . . ?
C17 C16 C15 121.7(6) . . ?
C17 C16 H16 119.1 . . ?
C12 C17 H17 121.5 . . ?
C16 C17 C12 117.1(6) . . ?
C16 C17 H17 121.5 . . ?
N1 C18 H18 107.4 . . ?
N1 C18 C19 110.3(6) . . ?
N1 C18 C20 111.0(5) . . ?
C19 C18 H18 107.4 . . ?
C19 C18 C20 112.9(6) . . ?
C20 C18 H18 107.4 . . ?
C18 C19 H19A 109.5 . . ?
C18 C19 H19B 109.5 . . ?
C18 C19 H19C 109.5 . . ?
H19A C19 H19B 109.5 . . ?
H19A C19 H19C 109.5 . . ?
H19B C19 H19C 109.5 . . ?
C18 C20 H20A 109.5 . . ?
C18 C20 H20B 109.5 . . ?
C18 C20 H20C 109.5 . . ?
H20A C20 H20B 109.5 . . ?
H20A C20 H20C 109.5 . . ?
H20B C20 H20C 109.5 . . ?
N2 C21 H21 106.9 . . ?
N2 C21 C22 111.7(5) . . ?
N2 C21 C23 110.8(5) . . ?
C22 C21 H21 106.9 . . ?
C22 C21 C23 113.2(6) . . ?
C23 C21 H21 106.9 . . ?
C21 C22 H22A 109.5 . . ?
C21 C22 H22B 109.5 . . ?
C21 C22 H22C 109.5 . . ?
H22A C22 H22B 109.5 . . ?
H22A C22 H22C 109.5 . . ?
H22B C22 H22C 109.5 . . ?
C21 C23 H23A 109.5 . . ?
C21 C23 H23B 109.5 . . ?
C21 C23 H23C 109.5 . . ?
H23A C23 H23B 109.5 . . ?
H23A C23 H23C 109.5 . . ?
H23B C23 H23C 109.5 . . ?
N3 C24 Au2 127.1(5) . . ?
N3 C24 N4 107.0(5) . . ?
N4 C24 Au2 125.8(4) . . ?
N3 C25 C30 131.0(6) . . ?
C26 C25 N3 107.0(5) . . ?
C26 C25 C30 122.0(6) . . ?
C25 C26 N4 105.5(5) . . ?
C25 C26 C27 121.4(6) . . ?
C27 C26 N4 133.1(6) . . ?
C26 C27 H27 121.9 . . ?
C28 C27 C26 116.2(6) . . ?
C28 C27 H27 121.9 . . ?
C27 C28 H28 118.8 . . ?
C29 C28 C27 122.4(7) . . ?
C29 C28 H28 118.8 . . ?
C28 C29 H29 118.9 . . ?
C28 C29 C30 122.1(6) . . ?
C30 C29 H29 118.9 . . ?
C25 C30 H30 122.1 . . ?
C29 C30 C25 115.9(6) . . ?
C29 C30 H30 122.1 . . ?
N3 C31 H31 106.8 . . ?
N3 C31 C32 110.6(6) . . ?
C32 C31 H31 106.8 . . ?
C33 C31 N3 110.8(6) . . ?
C33 C31 H31 106.8 . . ?
C33 C31 C32 114.5(7) . . ?
C31 C32 H32A 109.5 . . ?
C31 C32 H32B 109.5 . . ?
C31 C32 H32C 109.5 . . ?
H32A C32 H32B 109.5 . . ?
H32A C32 H32C 109.5 . . ?
H32B C32 H32C 109.5 . . ?
C31 C33 H33A 109.5 . . ?
C31 C33 H33B 109.5 . . ?
C31 C33 H33C 109.5 . . ?
H33A C33 H33B 109.5 . . ?
H33A C33 H33C 109.5 . . ?
H33B C33 H33C 109.5 . . ?
N4 C34 H34 107.1 . . ?
N4 C34 C35 111.2(5) . . ?
N4 C34 C36 111.1(5) . . ?
C35 C34 H34 107.1 . . ?
C36 C34 H34 107.1 . . ?
C36 C34 C35 112.9(6) . . ?
C34 C35 H35A 109.5 . . ?
C34 C35 H35B 109.5 . . ?
C34 C35 H35C 109.5 . . ?
H35A C35 H35B 109.5 . . ?
H35A C35 H35C 109.5 . . ?
H35B C35 H35C 109.5 . . ?
C34 C36 H36A 109.5 . . ?
C34 C36 H36B 109.5 . . ?
C34 C36 H36C 109.5 . . ?
H36A C36 H36B 109.5 . . ?
H36A C36 H36C 109.5 . . ?
H36B C36 H36C 109.5 . . ?
F1 P1 F3 88.3(4) . . ?
F1 P1 F5 90.0(3) . . ?
F2 P1 F1 178.6(4) . . ?
F2 P1 F3 90.7(4) . . ?
F2 P1 F5 89.1(3) . . ?
F3 P1 F5 89.7(3) . . ?
F4 P1 F1 91.0(3) . . ?
F4 P1 F2 90.1(3) . . ?
F4 P1 F3 178.8(4) . . ?
F4 P1 F5 89.4(3) . . ?
F4 P1 F6 89.9(3) . . ?
F6 P1 F1 90.1(4) . . ?
F6 P1 F2 90.8(4) . . ?
F6 P1 F3 91.1(4) . . ?
F6 P1 F5 179.3(3) . . ?

loop_
_geom_bond_atom_site_label_1
_geom_bond_atom_site_label_2
_geom_bond_distance
_geom_bond_site_symmetry_2
_geom_bond_publ_flag
Au1 C1 2.016(6) . ?
Au1 C11 2.028(6) . ?
Au2 C10 2.019(7) . ?
Au2 C24 2.041(6) . ?
Co1 C2 2.024(6) . ?
Co1 C3 2.038(6) . ?
Co1 C4 2.018(7) . ?
Co1 C5 2.015(6) . ?
Co1 C1 2.072(6) . ?
Co1 C6 2.027(6) . ?
Co1 C7 2.027(6) . ?
Co1 C8 2.005(6) . ?
Co1 C9 2.021(6) . ?
Co1 C10 2.068(6) . ?
N1 C11 1.356(7) . ?
N1 C12 1.400(8) . ?
N1 C18 1.498(7) . ?
N2 C11 1.353(8) . ?
N2 C13 1.382(8) . ?
N2 C21 1.484(8) . ?
N3 C24 1.343(8) . ?
N3 C25 1.394(8) . ?
N3 C31 1.494(8) . ?
N4 C24 1.348(8) . ?
N4 C26 1.401(8) . ?
N4 C34 1.489(8) . ?
C2 H1 0.9500 . ?
C2 C3 1.408(10) . ?
C2 C1 1.448(9) . ?
C3 H2 0.9500 . ?
C3 C4 1.403(11) . ?
C4 H3 0.9500 . ?
C4 C5 1.411(10) . ?
C5 H4 0.9500 . ?
C5 C1 1.420(10) . ?
C6 H6 0.9500 . ?
C6 C7 1.424(9) . ?
C6 C10 1.430(9) . ?
C7 H7 0.9500 . ?
C7 C8 1.411(10) . ?
C8 H8 0.9500 . ?
C8 C9 1.421(10) . ?
C9 H9 0.9500 . ?
C9 C10 1.430(10) . ?
C12 C13 1.391(8) . ?
C12 C17 1.397(9) . ?
C13 C14 1.386(9) . ?
C14 H14 0.9500 . ?
C14 C15 1.383(9) . ?
C15 H15 0.9500 . ?
C15 C16 1.403(10) . ?
C16 H16 0.9500 . ?
C16 C17 1.367(10) . ?
C17 H17 0.9500 . ?
C18 H18 1.0000 . ?
C18 C19 1.517(11) . ?
C18 C20 1.518(10) . ?
C19 H19A 0.9800 . ?
C19 H19B 0.9800 . ?
C19 H19C 0.9800 . ?
C20 H20A 0.9800 . ?
C20 H20B 0.9800 . ?
C20 H20C 0.9800 . ?
C21 H21 1.0000 . ?
C21 C22 1.520(9) . ?
C21 C23 1.537(10) . ?
C22 H22A 0.9800 . ?
C22 H22B 0.9800 . ?
C22 H22C 0.9800 . ?
C23 H23A 0.9800 . ?
C23 H23B 0.9800 . ?
C23 H23C 0.9800 . ?
C25 C26 1.382(9) . ?
C25 C30 1.406(9) . ?
C26 C27 1.399(9) . ?
C27 H27 0.9500 . ?
C27 C28 1.387(10) . ?
C28 H28 0.9500 . ?
C28 C29 1.378(10) . ?
C29 H29 0.9500 . ?
C29 C30 1.384(10) . ?
C30 H30 0.9500 . ?
C31 H31 1.0000 . ?
C31 C32 1.512(10) . ?
C31 C33 1.485(11) . ?
C32 H32A 0.9800 . ?
C32 H32B 0.9800 . ?
C32 H32C 0.9800 . ?
C33 H33A 0.9800 . ?
C33 H33B 0.9800 . ?
C33 H33C 0.9800 . ?
C34 H34 1.0000 . ?
C34 C35 1.513(10) . ?
C34 C36 1.512(10) . ?
C35 H35A 0.9800 . ?
C35 H35B 0.9800 . ?
C35 H35C 0.9800 . ?
C36 H36A 0.9800 . ?
C36 H36B 0.9800 . ?
C36 H36C 0.9800 . ?
P1 F1 1.590(5) . ?
P1 F2 1.588(5) . ?
P1 F3 1.595(6) . ?
P1 F4 1.582(5) . ?
P1 F5 1.596(5) . ?
P1 F6 1.583(6) . ?

loop_
_geom_torsion_atom_site_label_1
_geom_torsion_atom_site_label_2
_geom_torsion_atom_site_label_3
_geom_torsion_atom_site_label_4
_geom_torsion
_geom_torsion_site_symmetry_1
_geom_torsion_site_symmetry_2
_geom_torsion_site_symmetry_3
_geom_torsion_site_symmetry_4
_geom_torsion_publ_flag
Co1 C2 C3 C4 58.7(5) . . . . ?
Co1 C2 C1 Au1 119.6(5) . . . . ?
Co1 C2 C1 C5 -58.3(4) . . . . ?
Co1 C3 C4 C5 59.6(5) . . . . ?
Co1 C4 C5 C1 60.2(5) . . . . ?
Co1 C5 C1 Au1 -119.5(5) . . . . ?
Co1 C5 C1 C2 58.3(4) . . . . ?
Co1 C6 C7 C8 58.4(5) . . . . ?
Co1 C6 C10 Au2 116.3(5) . . . . ?
Co1 C6 C10 C9 -58.4(4) . . . . ?
Co1 C7 C8 C9 60.5(5) . . . . ?
Co1 C8 C9 C10 59.1(5) . . . . ?
Co1 C9 C10 Au2 -116.1(5) . . . . ?
Co1 C9 C10 C6 58.6(4) . . . . ?
N1 C12 C13 N2 -0.3(7) . . . . ?
N1 C12 C13 C14 179.6(5) . . . . ?
N1 C12 C17 C16 -178.3(6) . . . . ?
N2 C13 C14 C15 178.3(6) . . . . ?
N3 C25 C26 N4 0.9(6) . . . . ?
N3 C25 C26 C27 -179.0(5) . . . . ?
N3 C25 C30 C29 179.5(6) . . . . ?
N4 C26 C27 C28 179.7(6) . . . . ?
C2 C3 C4 Co1 -58.8(4) . . . . ?
C2 C3 C4 C5 0.8(7) . . . . ?
C3 C2 C1 Au1 179.0(5) . . . . ?
C3 C2 C1 Co1 59.4(4) . . . . ?
C3 C2 C1 C5 1.1(7) . . . . ?
C3 C4 C5 Co1 -60.3(5) . . . . ?
C3 C4 C5 C1 -0.1(8) . . . . ?
C4 C5 C1 Au1 -178.5(5) . . . . ?
C4 C5 C1 Co1 -58.9(5) . . . . ?
C4 C5 C1 C2 -0.6(7) . . . . ?
C1 C2 C3 Co1 -59.9(5) . . . . ?
C1 C2 C3 C4 -1.2(7) . . . . ?
C6 C7 C8 Co1 -58.9(5) . . . . ?
C6 C7 C8 C9 1.6(8) . . . . ?
C7 C6 C10 Au2 174.7(5) . . . . ?
C7 C6 C10 Co1 58.4(5) . . . . ?
C7 C6 C10 C9 0.0(7) . . . . ?
C7 C8 C9 Co1 -60.8(5) . . . . ?
C7 C8 C9 C10 -1.7(8) . . . . ?
C8 C9 C10 Au2 -173.7(5) . . . . ?
C8 C9 C10 Co1 -57.6(5) . . . . ?
C8 C9 C10 C6 1.0(7) . . . . ?
C10 C6 C7 Co1 -59.4(4) . . . . ?
C10 C6 C7 C8 -1.0(8) . . . . ?
C11 N1 C12 C13 -0.8(7) . . . . ?
C11 N1 C12 C17 177.3(6) . . . . ?
C11 N1 C18 C19 60.8(9) . . . . ?
C11 N1 C18 C20 -65.1(8) . . . . ?
C11 N2 C13 C12 1.2(7) . . . . ?
C11 N2 C13 C14 -178.6(7) . . . . ?
C11 N2 C21 C22 -60.9(8) . . . . ?
C11 N2 C21 C23 66.3(8) . . . . ?
C12 N1 C11 Au1 -171.6(4) . . . . ?
C12 N1 C11 N2 1.5(7) . . . . ?
C12 N1 C18 C19 -119.5(7) . . . . ?
C12 N1 C18 C20 114.5(7) . . . . ?
C12 C13 C14 C15 -1.5(9) . . . . ?
C13 N2 C11 Au1 171.5(4) . . . . ?
C13 N2 C11 N1 -1.7(7) . . . . ?
C13 N2 C21 C22 121.7(7) . . . . ?
C13 N2 C21 C23 -111.2(7) . . . . ?
C13 C12 C17 C16 -0.4(9) . . . . ?
C13 C14 C15 C16 0.9(10) . . . . ?
C14 C15 C16 C17 -0.1(11) . . . . ?
C15 C16 C17 C12 -0.2(10) . . . . ?
C17 C12 C13 N2 -178.6(5) . . . . ?
C17 C12 C13 C14 1.3(9) . . . . ?
C18 N1 C11 Au1 8.1(9) . . . . ?
C18 N1 C11 N2 -178.8(6) . . . . ?
C18 N1 C12 C13 179.5(5) . . . . ?
C18 N1 C12 C17 -2.4(10) . . . . ?
C21 N2 C11 Au1 -6.2(9) . . . . ?
C21 N2 C11 N1 -179.4(6) . . . . ?
C21 N2 C13 C12 179.0(6) . . . . ?
C21 N2 C13 C14 -0.9(10) . . . . ?
C24 N3 C25 C26 -1.0(7) . . . . ?
C24 N3 C25 C30 -179.8(6) . . . . ?
C24 N3 C31 C32 -64.8(9) . . . . ?
C24 N3 C31 C33 63.3(8) . . . . ?
C24 N4 C26 C25 -0.5(7) . . . . ?
C24 N4 C26 C27 179.3(7) . . . . ?
C24 N4 C34 C35 123.9(7) . . . . ?
C24 N4 C34 C36 -109.4(7) . . . . ?
C25 N3 C24 Au2 178.6(4) . . . . ?
C25 N3 C24 N4 0.7(7) . . . . ?
C25 N3 C31 C32 112.1(7) . . . . ?
C25 N3 C31 C33 -119.8(7) . . . . ?
C25 C26 C27 C28 -0.4(9) . . . . ?
C26 N4 C24 Au2 -178.1(4) . . . . ?
C26 N4 C24 N3 -0.1(7) . . . . ?
C26 N4 C34 C35 -56.0(8) . . . . ?
C26 N4 C34 C36 70.7(8) . . . . ?
C26 C25 C30 C29 0.8(9) . . . . ?
C26 C27 C28 C29 0.1(10) . . . . ?
C27 C28 C29 C30 0.7(11) . . . . ?
C28 C29 C30 C25 -1.1(10) . . . . ?
C30 C25 C26 N4 179.9(5) . . . . ?
C30 C25 C26 C27 0.0(9) . . . . ?
C31 N3 C24 Au2 -4.1(9) . . . . ?
C31 N3 C24 N4 177.9(6) . . . . ?
C31 N3 C25 C26 -178.4(6) . . . . ?
C31 N3 C25 C30 2.8(10) . . . . ?
C34 N4 C24 Au2 2.1(9) . . . . ?
C34 N4 C24 N3 -180.0(5) . . . . ?
C34 N4 C26 C25 179.3(6) . . . . ?
C34 N4 C26 C27 -0.8(10) . . . . ?
